data_4078362
loop_
_publ_author_name
'Abugideiri, Fatima'
'Fettinger, James C.'
'Keogh, D. Webster'
'Poli, Rinaldo'

_publ_section_title
;
 Four-Legged Piano Stool Molybdenum(II) Compounds without Carbonyl
 Ligands. 4. Cyclopentadienylmolybdenum(II) Complexes with 16-Electron and
 18-Electron Configurations
;
_journal_issue 21
_journal_name_full Organometallics
_journal_page_first 4407
_journal_paper_doi 10.1021/om960331d
_journal_volume 15
_journal_year 1996
_chemical_formula_sum 'C29 H38 Cl Mo P3'
_chemical_formula_weight 610.89
_chemical_name_systematic
;
 ?
;
_space_group_IT_number 14
_symmetry_cell_setting monoclinic
_symmetry_space_group_name_Hall '-P 2yn'
_symmetry_space_group_name_H-M 'P 1 21/n 1'
_atom_sites_solution_hydrogens geom
_atom_sites_solution_primary direct
_atom_sites_solution_secondary difmap
_audit_creation_method SHELXL
_cell_angle_alpha 90.00
_cell_angle_beta 105.288(6)
_cell_angle_gamma 90.00
_cell_formula_units_Z 4
_cell_length_a 11.7902(8)
_cell_length_b 15.2863(11)
_cell_length_c 16.2122(11)
_cell_measurement_reflns_used 25
_cell_measurement_temperature 153(2)
_cell_measurement_theta_max 19.8
_cell_measurement_theta_min 17.5
_cell_volume 2818.5(3)
_computing_cell_refinement 'Enraf Express'
_computing_data_collection 'Enraf Express'
_computing_data_reduction 'Siemens SHELXTL'
_computing_molecular_graphics 'Siemens SHELXTL'
_computing_publication_material 'Siemens SHELXTL'
_computing_structure_refinement 'SHELXL-93 (Sheldrick, 1993)'
_computing_structure_solution 'SHELXS-86 (Sheldrick, 1990)'
_diffrn_ambient_temperature 153(2)
_diffrn_measurement_device 'Enraf CAD4'
_diffrn_measurement_method '\w:2\t scans'
_diffrn_radiation_monochromator graphite
_diffrn_radiation_source 'fine-focus sealed tube'
_diffrn_radiation_type MoK\a
_diffrn_radiation_wavelength 0.71073
_diffrn_reflns_av_R_equivalents 0.0405
_diffrn_reflns_av_sigmaI/netI 0.0869
_diffrn_reflns_limit_h_max 13
_diffrn_reflns_limit_h_min -13
_diffrn_reflns_limit_k_max 0
_diffrn_reflns_limit_k_min -18
_diffrn_reflns_limit_l_max 0
_diffrn_reflns_limit_l_min -19
_diffrn_reflns_number 3837
_diffrn_reflns_theta_max 22.50
_diffrn_reflns_theta_min 2.23
_diffrn_standards_decay_% 0
_diffrn_standards_interval_count 60
_diffrn_standards_number 6
_exptl_absorpt_coefficient_mu 0.747
_exptl_absorpt_correction_T_max 0.9686
_exptl_absorpt_correction_T_min 0.8644
_exptl_absorpt_correction_type integration
_exptl_crystal_colour Black
_exptl_crystal_density_diffrn 1.440
_exptl_crystal_description 'Hexagonal plate'
_exptl_crystal_F_000 1264
_exptl_crystal_size_max 0.2250
_exptl_crystal_size_mid 0.2000
_exptl_crystal_size_min 0.0375
_refine_diff_density_max 0.596
_refine_diff_density_min -0.550
_refine_diff_density_rms 0.122
_refine_ls_extinction_method none
_refine_ls_goodness_of_fit_all 1.117
_refine_ls_goodness_of_fit_obs 1.193
_refine_ls_matrix_type full
_refine_ls_number_parameters 313
_refine_ls_number_reflns 3685
_refine_ls_number_restraints 0
_refine_ls_restrained_S_all 1.117
_refine_ls_restrained_S_obs 1.193
_refine_ls_R_factor_all 0.1022
_refine_ls_R_factor_obs 0.0611
_refine_ls_shift/esd_max 0.000
_refine_ls_shift/esd_mean 0.000
_refine_ls_structure_factor_coef Fsqd
_refine_ls_weighting_details 'w=1/[\s^2^(Fo^2^)+(0.0213P)^2^+15.5184P] where P=(Fo^2^+2Fc^2^)/3'
_refine_ls_weighting_scheme calc
_refine_ls_wR_factor_all 0.1210
_refine_ls_wR_factor_obs 0.1067
_reflns_number_observed 2601
_reflns_number_total 3685
_reflns_observed_criterion >2sigma(I)
_cod_data_source_file om960331d.cif
_cod_data_source_block CpMoCl(PMe2Ph)3
_cod_depositor_comments
;
The following automatic conversions were performed:

'_symmetry_cell_setting' value 'Monoclinic' changed to 'monoclinic'
according to /home/saulius/struct/CIF-dictionaries/cif_core.dic
dictionary named 'cif_core.dic' version 2.4.1 from 2010-06-29.

Automatic conversion script
Id: cif_fix_values 1715 2011-07-08 13:25:40Z adriana 

The following automatic conversions were performed:

'_refine_ls_weighting_scheme' value 'calc
w=1/[\s^2^(Fo^2^)+(0.0213P)^2^+15.5184P] where P=(Fo^2^+2Fc^2^)/3'
was changed to 'calc'. New tag '_refine_ls_weighting_details' was
created. The value of the new tag was set to
'w=1/[\s^2^(Fo^2^)+(0.0213P)^2^+15.5184P] where P=(Fo^2^+2Fc^2^)/3'.

Automatic conversion script
Id: cif_fix_values 3143 2015-03-26 13:38:13Z robertas 
;
_cod_original_sg_symbol_H-M P2(1)/n
_cod_database_code 4078362

loop_
_symmetry_equiv_pos_as_xyz
'x, y, z'
'-x+1/2, y+1/2, -z+1/2'
'-x, -y, -z'
'x-1/2, -y-1/2, z-1/2'

loop_
_atom_site_aniso_label
_atom_site_aniso_U_11
_atom_site_aniso_U_22
_atom_site_aniso_U_33
_atom_site_aniso_U_23
_atom_site_aniso_U_13
_atom_site_aniso_U_12
Mo1 0.0129(4) 0.0164(4) 0.0119(4) -0.0009(4) 0.0006(3) -0.0007(4)
Cl1 0.0366(14) 0.0230(13) 0.0308(13) 0.0012(10) 0.0117(11) -0.0024(11)
P1 0.0188(12) 0.0212(12) 0.0199(12) 0.0021(11) 0.0051(9) -0.0016(11)
P2 0.0203(13) 0.0216(14) 0.0210(13) -0.0036(11) 0.0056(10) 0.0011(11)
P3 0.0174(12) 0.0146(12) 0.0163(12) 0.0007(10) 0.0036(10) -0.0017(10)
C1 0.023(5) 0.027(6) 0.019(5) -0.005(4) -0.002(4) 0.009(4)
C2 0.023(5) 0.033(6) 0.015(5) 0.015(4) -0.011(4) -0.004(4)
C3 0.025(5) 0.020(5) 0.036(5) -0.009(5) -0.011(4) -0.001(5)
C4 0.014(5) 0.034(6) 0.020(5) -0.006(4) -0.005(4) -0.005(4)
C5 0.015(5) 0.027(6) 0.028(5) 0.006(5) -0.009(4) -0.008(4)
C11 0.019(5) 0.033(6) 0.033(6) -0.004(5) 0.008(4) -0.005(4)
C12 0.028(5) 0.033(6) 0.028(5) 0.011(5) 0.010(4) 0.011(5)
C13 0.016(5) 0.030(5) 0.026(5) 0.011(5) 0.012(4) 0.000(4)
C14 0.023(5) 0.035(6) 0.023(5) -0.010(5) 0.005(4) 0.000(5)
C15 0.030(5) 0.022(5) 0.027(5) -0.004(4) 0.005(4) 0.012(4)
C16 0.034(6) 0.027(6) 0.043(6) -0.011(5) 0.023(5) -0.002(5)
C17 0.034(6) 0.028(6) 0.022(5) -0.011(4) 0.017(4) -0.011(5)
C18 0.019(5) 0.031(5) 0.011(5) 0.001(4) -0.002(4) -0.006(4)
C21 0.029(6) 0.029(6) 0.043(6) -0.011(5) 0.006(5) -0.002(5)
C22 0.028(5) 0.043(6) 0.024(5) -0.005(5) 0.008(4) -0.002(5)
C23 0.023(5) 0.020(5) 0.023(5) 0.000(4) 0.008(4) 0.011(4)
C24 0.026(5) 0.017(5) 0.031(6) -0.006(4) 0.009(5) -0.002(4)
C25 0.023(5) 0.024(5) 0.025(5) -0.002(4) 0.003(4) 0.008(4)
C26 0.023(5) 0.036(6) 0.035(6) -0.001(5) 0.000(5) 0.003(5)
C27 0.023(5) 0.034(6) 0.049(7) 0.012(5) 0.014(5) 0.000(4)
C28 0.032(6) 0.030(5) 0.030(5) 0.008(4) 0.015(5) 0.006(5)
C31 0.024(5) 0.021(5) 0.017(5) 0.000(4) -0.002(4) -0.008(4)
C32 0.023(5) 0.017(5) 0.026(5) 0.003(4) 0.014(4) -0.005(4)
C33 0.028(5) 0.010(4) 0.016(5) -0.006(4) 0.006(4) -0.003(4)
C34 0.027(5) 0.025(5) 0.013(5) -0.005(4) 0.009(4) -0.005(4)
C35 0.045(6) 0.017(5) 0.020(5) -0.005(4) 0.013(5) -0.005(5)
C36 0.037(6) 0.028(5) 0.032(6) -0.012(5) 0.020(5) -0.017(5)
C37 0.028(5) 0.020(5) 0.034(6) -0.004(4) 0.012(5) -0.005(4)
C38 0.018(5) 0.023(5) 0.016(5) -0.003(4) 0.002(4) 0.006(4)

loop_
_atom_site_label
_atom_site_type_symbol
_atom_site_fract_x
_atom_site_fract_y
_atom_site_fract_z
_atom_site_U_iso_or_equiv
_atom_site_thermal_displace_type
_atom_site_occupancy
_atom_site_calc_flag
_atom_site_refinement_flags
Mo1 Mo 0.18223(6) 0.79665(5) 0.69324(4) 0.0143(2) Uani 1 d .
Cl1 Cl 0.1805(2) 0.95831(14) 0.64621(14) 0.0296(6) Uani 1 d .
P1 P 0.1986(2) 0.7975(2) 0.54348(13) 0.0199(5) Uani 1 d .
P2 P 0.0131(2) 0.85570(15) 0.73639(15) 0.0210(6) Uani 1 d .
P3 P 0.0569(2) 0.66786(14) 0.64607(14) 0.0162(5) Uani 1 d .
C1 C 0.2848(7) 0.8247(6) 0.8287(5) 0.024(2) Uani 1 d .
H1 H 0.2541(7) 0.8662(6) 0.8607(5) 0.029 Uiso 1 calc R
C2 C 0.2565(8) 0.7347(6) 0.8224(5) 0.027(2) Uani 1 d .
H2 H 0.2055(8) 0.7043(6) 0.8491(5) 0.032 Uiso 1 calc R
C3 C 0.3209(7) 0.6996(6) 0.7674(5) 0.031(2) Uani 1 d .
H3 H 0.3198(7) 0.6402(6) 0.7501(5) 0.037 Uiso 1 calc R
C4 C 0.3855(7) 0.7658(6) 0.7432(5) 0.024(2) Uani 1 d .
H4 H 0.4360(7) 0.7590(6) 0.7066(5) 0.029 Uiso 1 calc R
C5 C 0.3647(7) 0.8437(6) 0.7810(5) 0.026(2) Uani 1 d .
H5 H 0.3983(7) 0.8992(6) 0.7754(5) 0.032 Uiso 1 calc R
C11 C 0.3260(7) 0.8607(6) 0.5317(6) 0.028(2) Uani 1 d .
H11A H 0.3125(20) 0.9230(6) 0.5393(33) 0.042 Uiso 1 calc R
H11B H 0.3370(28) 0.8509(27) 0.4746(13) 0.042 Uiso 1 calc R
H11C H 0.3966(11) 0.8417(24) 0.5750(22) 0.042 Uiso 1 calc R
C12 C 0.0860(7) 0.8470(6) 0.4551(5) 0.029(2) Uani 1 d .
H12A H 0.0725(33) 0.9077(12) 0.4695(15) 0.043 Uiso 1 calc R
H12B H 0.0126(15) 0.8139(21) 0.4459(22) 0.043 Uiso 1 calc R
H12C H 0.1129(21) 0.8458(31) 0.4029(9) 0.043 Uiso 1 calc R
C13 C 0.2345(7) 0.6952(6) 0.4954(5) 0.023(2) Uani 1 d .
C14 C 0.3375(7) 0.6500(6) 0.5383(6) 0.027(2) Uani 1 d .
H14 H 0.3865(7) 0.6736(6) 0.5896(6) 0.033 Uiso 1 calc R
C15 C 0.3680(8) 0.5733(6) 0.5075(6) 0.027(2) Uani 1 d .
H15 H 0.4391(8) 0.5450(6) 0.5364(6) 0.032 Uiso 1 calc R
C16 C 0.2968(8) 0.5365(6) 0.4350(6) 0.032(2) Uani 1 d .
H16 H 0.3168(8) 0.4817(6) 0.4150(6) 0.039 Uiso 1 calc R
C17 C 0.1949(8) 0.5799(6) 0.3909(5) 0.026(2) Uani 1 d .
H17 H 0.1463(8) 0.5557(6) 0.3397(5) 0.032 Uiso 1 calc R
C18 C 0.1651(7) 0.6577(6) 0.4216(5) 0.021(2) Uani 1 d .
H18 H 0.0951(7) 0.6866(6) 0.3914(5) 0.026 Uiso 1 calc R
C21 C 0.0215(8) 0.9705(6) 0.7689(6) 0.035(3) Uani 1 d .
H21A H 0.0155(48) 1.0078(6) 0.7188(8) 0.052 Uiso 1 calc R
H21B H 0.0967(22) 0.9813(10) 0.8110(27) 0.052 Uiso 1 calc R
H21C H -0.0432(29) 0.9839(11) 0.7943(32) 0.052 Uiso 1 calc R
C22 C -0.0114(7) 0.8080(6) 0.8333(5) 0.031(2) Uani 1 d .
H22A H -0.0310(46) 0.7459(10) 0.8237(12) 0.047 Uiso 1 calc R
H22B H -0.0766(32) 0.8385(24) 0.8481(20) 0.047 Uiso 1 calc R
H22C H 0.0600(17) 0.8141(32) 0.8804(10) 0.047 Uiso 1 calc R
C23 C -0.1355(7) 0.8601(5) 0.6631(5) 0.022(2) Uani 1 d .
C24 C -0.1452(8) 0.8913(5) 0.5796(5) 0.024(2) Uani 1 d .
H24 H -0.0770(8) 0.9124(5) 0.5652(5) 0.029 Uiso 1 calc R
C25 C -0.2508(7) 0.8919(5) 0.5191(6) 0.025(2) Uani 1 d .
H25 H -0.2556(7) 0.9134(5) 0.4633(6) 0.030 Uiso 1 calc R
C26 C -0.3508(8) 0.8612(6) 0.5392(6) 0.033(2) Uani 1 d .
H26 H -0.4242(8) 0.8613(6) 0.4972(6) 0.040 Uiso 1 calc R
C27 C -0.3431(8) 0.8306(6) 0.6198(6) 0.035(2) Uani 1 d .
H27 H -0.4114(8) 0.8083(6) 0.6332(6) 0.042 Uiso 1 calc R
C28 C -0.2360(8) 0.8317(6) 0.6826(6) 0.029(2) Uani 1 d .
H28 H -0.2327(8) 0.8128(6) 0.7390(6) 0.035 Uiso 1 calc R
C31 C -0.0567(7) 0.6698(5) 0.5441(5) 0.022(2) Uani 1 d .
H31A H -0.0198(8) 0.6795(32) 0.4973(6) 0.033 Uiso 1 calc R
H31B H -0.1124(25) 0.7171(21) 0.5448(13) 0.033 Uiso 1 calc R
H31C H -0.0985(29) 0.6137(13) 0.5356(15) 0.033 Uiso 1 calc R
C32 C 0.1269(7) 0.5642(5) 0.6295(5) 0.020(2) Uani 1 d .
H32A H 0.1815(31) 0.5458(16) 0.6834(9) 0.030 Uiso 1 calc R
H32B H 0.1700(34) 0.5724(9) 0.5861(22) 0.030 Uiso 1 calc R
H32C H 0.0664(8) 0.5193(9) 0.6104(29) 0.030 Uiso 1 calc R
C33 C -0.0307(7) 0.6233(5) 0.7156(5) 0.018(2) Uani 1 d .
C34 C 0.0238(8) 0.5750(5) 0.7879(5) 0.021(2) Uani 1 d .
H34 H 0.1064(8) 0.5660(5) 0.8019(5) 0.025 Uiso 1 calc R
C35 C -0.0410(8) 0.5401(5) 0.8398(5) 0.026(2) Uani 1 d .
H35 H -0.0029(8) 0.5060(5) 0.8882(5) 0.031 Uiso 1 calc R
C36 C -0.1614(8) 0.5545(6) 0.8217(6) 0.030(2) Uani 1 d .
H36 H -0.2055(8) 0.5312(6) 0.8579(6) 0.036 Uiso 1 calc R
C37 C -0.2159(8) 0.6025(5) 0.7511(6) 0.027(2) Uani 1 d .
H37 H -0.2980(8) 0.6134(5) 0.7385(6) 0.032 Uiso 1 calc R
C38 C -0.1512(7) 0.6351(5) 0.6978(5) 0.019(2) Uani 1 d .
H38 H -0.1905(7) 0.6664(5) 0.6478(5) 0.023 Uiso 1 calc R

loop_
_atom_type_symbol
_atom_type_description
_atom_type_scat_dispersion_real
_atom_type_scat_dispersion_imag
_atom_type_scat_source
C C 0.0033 0.0016 'International Tables Vol C Tables 4.2.6.8 and 6.1.1.4'
H H 0.0000 0.0000 'International Tables Vol C Tables 4.2.6.8 and 6.1.1.4'
P P 0.1023 0.0942 'International Tables Vol C Tables 4.2.6.8 and 6.1.1.4'
Cl Cl 0.1484 0.1585 'International Tables Vol C Tables 4.2.6.8 and 6.1.1.4'
Mo Mo -1.6832 0.6857 'International Tables Vol C Tables 4.2.6.8 and 6.1.1.4'

loop_
_geom_angle_atom_site_label_1
_geom_angle_atom_site_label_2
_geom_angle_atom_site_label_3
_geom_angle
C1 Mo1 C2 36.5(3)
C1 Mo1 C3 59.1(3)
C2 Mo1 C3 36.3(3)
C1 Mo1 C5 35.2(3)
C2 Mo1 C5 59.9(3)
C3 Mo1 C5 58.1(3)
C1 Mo1 C4 57.9(3)
C2 Mo1 C4 59.2(3)
C3 Mo1 C4 34.5(3)
C5 Mo1 C4 34.2(3)
C1 Mo1 P2 85.4(2)
C2 Mo1 P2 92.0(3)
C3 Mo1 P2 127.4(2)
C5 Mo1 P2 113.4(2)
C4 Mo1 P2 143.3(2)
C1 Mo1 P3 125.4(2)
C2 Mo1 P3 90.4(2)
C3 Mo1 P3 86.1(2)
C5 Mo1 P3 144.1(2)
C4 Mo1 P3 114.7(2)
P2 Mo1 P3 85.20(8)
C1 Mo1 P1 142.3(2)
C2 Mo1 P1 143.0(3)
C3 Mo1 P1 106.7(2)
C5 Mo1 P1 107.1(2)
C4 Mo1 P1 90.1(2)
P2 Mo1 P1 123.72(8)
P3 Mo1 P1 84.01(8)
C1 Mo1 Cl1 93.8(2)
C2 Mo1 Cl1 130.3(2)
C3 Mo1 Cl1 136.1(2)
C5 Mo1 Cl1 79.7(2)
C4 Mo1 Cl1 102.7(2)
P2 Mo1 Cl1 77.79(8)
P3 Mo1 Cl1 135.74(8)
P1 Mo1 Cl1 72.75(8)
C11 P1 C12 98.3(4)
C11 P1 C13 96.7(4)
C12 P1 C13 102.6(4)
C11 P1 Mo1 112.3(3)
C12 P1 Mo1 122.4(3)
C13 P1 Mo1 119.5(3)
C22 P2 C21 98.3(4)
C22 P2 C23 103.3(4)
C21 P2 C23 96.9(4)
C22 P2 Mo1 115.1(3)
C21 P2 Mo1 116.7(3)
C23 P2 Mo1 122.4(3)
C31 P3 C32 97.5(4)
C31 P3 C33 99.4(4)
C32 P3 C33 96.7(4)
C31 P3 Mo1 120.3(3)
C32 P3 Mo1 118.6(3)
C33 P3 Mo1 119.5(3)
C5 C1 C2 110.1(8)
C5 C1 Mo1 76.5(5)
C2 C1 Mo1 71.8(5)
C5 C1 H1 125.0(5)
C2 C1 H1 125.0(6)
Mo1 C1 H1 118.4(2)
C1 C2 C3 105.0(8)
C1 C2 Mo1 71.6(5)
C3 C2 Mo1 73.5(5)
C1 C2 H2 127.5(6)
C3 C2 H2 127.5(5)
Mo1 C2 H2 119.4(2)
C4 C3 C2 109.2(8)
C4 C3 Mo1 75.5(5)
C2 C3 Mo1 70.2(5)
C4 C3 H3 125.4(5)
C2 C3 H3 125.4(5)
Mo1 C3 H3 120.6(2)
C3 C4 C5 109.0(8)
C3 C4 Mo1 70.1(5)
C5 C4 Mo1 72.5(5)
C3 C4 H4 125.5(5)
C5 C4 H4 125.5(5)
Mo1 C4 H4 123.5(2)
C4 C5 C1 106.8(8)
C4 C5 Mo1 73.2(5)
C1 C5 Mo1 68.2(5)
C4 C5 H5 126.6(5)
C1 C5 H5 126.6(5)
Mo1 C5 H5 123.5(2)
P1 C11 H11A 109.5(3)
P1 C11 H11B 109.5(3)
H11A C11 H11B 109.5
P1 C11 H11C 109.5(3)
H11A C11 H11C 109.5
H11B C11 H11C 109.5
P1 C12 H12A 109.5(3)
P1 C12 H12B 109.5(3)
H12A C12 H12B 109.5
P1 C12 H12C 109.5(3)
H12A C12 H12C 109.5
H12B C12 H12C 109.5
C18 C13 C14 117.4(8)
C18 C13 P1 124.5(6)
C14 C13 P1 118.1(6)
C15 C14 C13 121.2(8)
C15 C14 H14 119.4(5)
C13 C14 H14 119.4(5)
C14 C15 C16 120.5(8)
C14 C15 H15 119.8(5)
C16 C15 H15 119.8(5)
C15 C16 C17 119.6(8)
C15 C16 H16 120.2(5)
C17 C16 H16 120.2(5)
C18 C17 C16 119.8(8)
C18 C17 H17 120.1(5)
C16 C17 H17 120.1(5)
C17 C18 C13 121.6(8)
C17 C18 H18 119.2(5)
C13 C18 H18 119.2(5)
P2 C21 H21A 109.5(3)
P2 C21 H21B 109.5(3)
H21A C21 H21B 109.5
P2 C21 H21C 109.5(3)
H21A C21 H21C 109.5
H21B C21 H21C 109.5
P2 C22 H22A 109.5(3)
P2 C22 H22B 109.5(3)
H22A C22 H22B 109.47(6)
P2 C22 H22C 109.5(3)
H22A C22 H22C 109.5
H22B C22 H22C 109.5
C28 C23 C24 118.1(8)
C28 C23 P2 124.9(7)
C24 C23 P2 117.0(6)
C25 C24 C23 121.2(8)
C25 C24 H24 119.4(5)
C23 C24 H24 119.4(5)
C24 C25 C26 120.0(9)
C24 C25 H25 120.0(5)
C26 C25 H25 120.0(5)
C27 C26 C25 119.6(9)
C27 C26 H26 120.2(5)
C25 C26 H26 120.2(5)
C26 C27 C28 120.7(9)
C26 C27 H27 119.6(5)
C28 C27 H27 119.6(5)
C23 C28 C27 120.3(8)
C23 C28 H28 119.8(5)
C27 C28 H28 119.8(5)
P3 C31 H31A 109.5(3)
P3 C31 H31B 109.5(3)
H31A C31 H31B 109.5
P3 C31 H31C 109.5(3)
H31A C31 H31C 109.5
H31B C31 H31C 109.5
P3 C32 H32A 109.5(3)
P3 C32 H32B 109.5(3)
H32A C32 H32B 109.5
P3 C32 H32C 109.5(3)
H32A C32 H32C 109.5
H32B C32 H32C 109.5
C38 C33 C34 117.7(8)
C38 C33 P3 122.2(6)
C34 C33 P3 120.1(6)
C35 C34 C33 120.7(8)
C35 C34 H34 119.6(5)
C33 C34 H34 119.6(5)
C34 C35 C36 120.5(9)
C34 C35 H35 119.7(5)
C36 C35 H35 119.7(5)
C37 C36 C35 119.3(9)
C37 C36 H36 120.4(5)
C35 C36 H36 120.4(5)
C36 C37 C38 120.0(8)
C36 C37 H37 120.0(5)
C38 C37 H37 120.0(5)
C33 C38 C37 121.7(8)
C33 C38 H38 119.1(5)
C37 C38 H38 119.1(5)

loop_
_geom_bond_atom_site_label_1
_geom_bond_atom_site_label_2
_geom_bond_distance
Mo1 C1 2.251(8)
Mo1 C2 2.254(8)
Mo1 C3 2.298(9)
Mo1 C5 2.357(8)
Mo1 C4 2.367(8)
Mo1 P2 2.453(2)
Mo1 P3 2.459(2)
Mo1 P1 2.486(2)
Mo1 Cl1 2.585(2)
P1 C11 1.837(8)
P1 C12 1.840(8)
P1 C13 1.846(9)
P2 C22 1.823(8)
P2 C21 1.827(9)
P2 C23 1.840(8)
P3 C31 1.833(8)
P3 C32 1.838(8)
P3 C33 1.848(8)
C1 C5 1.398(12)
C1 C2 1.412(12)
C1 H1 0.95
C2 C3 1.419(12)
C2 H2 0.95
C3 C4 1.385(12)
C3 H3 0.95
C4 C5 1.391(12)
C4 H4 0.95
C5 H5 0.95
C11 H11A 0.98
C11 H11B 0.98
C11 H11C 0.98
C12 H12A 0.98
C12 H12B 0.98
C12 H12C 0.98
C13 C18 1.383(11)
C13 C14 1.411(11)
C14 C15 1.359(11)
C14 H14 0.95
C15 C16 1.373(12)
C15 H15 0.95
C16 C17 1.393(12)
C16 H16 0.95
C17 C18 1.370(11)
C17 H17 0.95
C18 H18 0.95
C21 H21A 0.98
C21 H21B 0.98
C21 H21C 0.98
C22 H22A 0.98
C22 H22B 0.98
C22 H22C 0.98
C23 C28 1.375(11)
C23 C24 1.412(11)
C24 C25 1.367(11)
C24 H24 0.95
C25 C26 1.385(12)
C25 H25 0.95
C26 C27 1.369(12)
C26 H26 0.95
C27 C28 1.398(12)
C27 H27 0.95
C28 H28 0.95
C31 H31A 0.98
C31 H31B 0.98
C31 H31C 0.98
C32 H32A 0.98
C32 H32B 0.98
C32 H32C 0.98
C33 C38 1.384(11)
C33 C34 1.392(11)
C34 C35 1.383(11)
C34 H34 0.95
C35 C36 1.389(12)
C35 H35 0.95
C36 C37 1.369(12)
C36 H36 0.95
C37 C38 1.387(11)
C37 H37 0.95
C38 H38 0.95
